data_7040959
loop_
_publ_author_name
'Yan, Yong'
'Chen, Jun'
'Zhang, Ning-Ning'
'Wang, Ming-Sheng'
'Sun, Cai'
'Xing, Xiu-Shuang'
'Li, Rong'
'Xu, Jian-Gang'
'Zheng, Fa-Kun'
'Guo, Guo-Cong'

_publ_section_title
;
 Grinding size-dependent mechanoresponsive luminescent Cd(ii) coordination
 polymer.
;
_journal_issue 45
_journal_name_full 'Dalton transactions (Cambridge, England : 2003)'
_journal_page_first 18074
_journal_page_last 18078
_journal_paper_doi 10.1039/c6dt03794a
_journal_volume 45
_journal_year 2016
_chemical_formula_moiety 'C26 H27 Cd N2 O8'
_chemical_formula_sum 'C26 H27 Cd N2 O8'
_chemical_formula_weight 607.89
_chemical_name_systematic {[Cd(L)(DMF)(H2O)2].H2O}n
_space_group_crystal_system monoclinic
_space_group_IT_number 14
_space_group_name_Hall '-P 2ybc'
_space_group_name_H-M_alt 'P 1 21/c 1'
_symmetry_space_group_name_Hall '-P 2ybc'
_symmetry_space_group_name_H-M 'P 1 21/c 1'
_atom_sites_solution_hydrogens mixed
_audit_creation_method SHELXL-2014/6
_audit_update_record
;
2016-09-29 deposited with the CCDC.
2016-10-10 downloaded from the CCDC.
;
_cell_angle_alpha 90
_cell_angle_beta 115.340(3)
_cell_angle_gamma 90
_cell_formula_units_Z 4
_cell_length_a 19.019(4)
_cell_length_b 7.2862(13)
_cell_length_c 20.303(4)
_cell_measurement_reflns_used 6223
_cell_measurement_temperature 293(2)
_cell_measurement_theta_max 27.5
_cell_measurement_theta_min 3.0
_cell_volume 2542.8(9)
_computing_structure_refinement 'SHELXL-2014/6 (Sheldrick, 2014)'
_diffrn_ambient_temperature 293(2)
_diffrn_detector_area_resol_mean 5.8140
_diffrn_measured_fraction_theta_full 0.993
_diffrn_measured_fraction_theta_max 0.983
_diffrn_measurement_device_type 'Rigaku Pilatus 200K'
_diffrn_measurement_method CCD_Profile_fitting
_diffrn_radiation_type MoK\a
_diffrn_radiation_wavelength 0.71073
_diffrn_reflns_av_R_equivalents 0.0234
_diffrn_reflns_av_unetI/netI 0.0156
_diffrn_reflns_Laue_measured_fraction_full 0.993
_diffrn_reflns_Laue_measured_fraction_max 0.983
_diffrn_reflns_limit_h_max 24
_diffrn_reflns_limit_h_min -20
_diffrn_reflns_limit_k_max 9
_diffrn_reflns_limit_k_min -9
_diffrn_reflns_limit_l_max 25
_diffrn_reflns_limit_l_min -24
_diffrn_reflns_number 31120
_diffrn_reflns_point_group_measured_fraction_full 0.993
_diffrn_reflns_point_group_measured_fraction_max 0.983
_diffrn_reflns_theta_full 25.242
_diffrn_reflns_theta_max 27.505
_diffrn_reflns_theta_min 3.008
_diffrn_source 'Rotating Anode'
_exptl_absorpt_coefficient_mu 0.912
_exptl_absorpt_correction_T_max 1.000
_exptl_absorpt_correction_T_min 0.938
_exptl_absorpt_correction_type multi-scan
_exptl_crystal_colour 'faint yellow'
_exptl_crystal_density_diffrn 1.588
_exptl_crystal_density_method 'not measured'
_exptl_crystal_description prism
_exptl_crystal_F_000 1236
_exptl_crystal_size_max 0.45
_exptl_crystal_size_mid 0.35
_exptl_crystal_size_min 0.20
_refine_diff_density_max 0.776
_refine_diff_density_min -0.503
_refine_diff_density_rms 0.075
_refine_ls_extinction_method none
_refine_ls_goodness_of_fit_ref 0.924
_refine_ls_hydrogen_treatment mixed
_refine_ls_matrix_type full
_refine_ls_number_parameters 352
_refine_ls_number_reflns 5757
_refine_ls_number_restraints 6
_refine_ls_restrained_S_all 1.009
_refine_ls_R_factor_all 0.0450
_refine_ls_R_factor_gt 0.0336
_refine_ls_shift/su_max 0.011
_refine_ls_shift/su_mean 0.000
_refine_ls_structure_factor_coef Fsqd
_refine_ls_weighting_details 'w=1/[\s^2^(Fo^2^)+(0.0642P)^2^+3.4475P] where P=(Fo^2^+2Fc^2^)/3'
_refine_ls_weighting_scheme calc
_refine_ls_wR_factor_gt 0.0948
_refine_ls_wR_factor_ref 0.1028
_reflns_Friedel_coverage 0.000
_reflns_number_gt 4669
_reflns_number_total 5757
_reflns_threshold_expression 'I > 2\s(I)'
_cod_data_source_file c6dt03794a2.cif
_cod_data_source_block 14
_cod_depositor_comments
;
The following automatic conversions were performed:

'_exptl_absorpt_correction_type' value 'Multi-scan' changed to
'multi-scan' according to
/usr/data/users/saulius/crontab/automatic-downloads/rss-feeds/RSC/lib/dictionaries/cif_core.dic
dictionary named 'cif_core.dic' version 2.4.2 from 2011-04-26.

Automatic conversion script
Id: cif_fix_values 4268 2015-11-12 08:31:59Z antanas 

 Adding full bibliography for 7040959.cif.
;
_cod_database_code 7040959
_shelx_space_group_comment
;
The symmetry employed for this shelxl refinement is uniquely defined
by the following loop, which should always be used as a source of
symmetry information in preference to the above space-group names.
They are only intended as comments.
;
_shelxl_version_number 2014/6

loop_
_space_group_symop_operation_xyz
'x, y, z'
'-x, y+1/2, -z+1/2'
'-x, -y, -z'
'x, -y-1/2, z-1/2'

loop_
_atom_site_label
_atom_site_type_symbol
_atom_site_fract_x
_atom_site_fract_y
_atom_site_fract_z
_atom_site_U_iso_or_equiv
_atom_site_adp_type
_atom_site_occupancy
_atom_site_site_symmetry_order
_atom_site_calc_flag
_atom_site_refinement_flags_posn
_atom_site_refinement_flags_adp
Cd1 Cd 0.08029(2) 0.74236(3) 0.45634(2) 0.03019(8) Uani 1 1 d D .
O1 O 0.06591(12) 0.6579(4) 0.32504(11) 0.0454(5) Uani 1 1 d D .
C4 C 0.14048(15) 0.7054(4) 0.22833(14) 0.0284(5) Uani 1 1 d . .
H4A H 0.0864 0.7061 0.2058 0.034 Uiso 1 1 calc R U
C8 C 0.13677(16) 0.7012(4) 0.35059(15) 0.0296(5) Uani 1 1 d . .
C5 C 0.18011(15) 0.6975(4) 0.30369(14) 0.0277(5) Uani 1 1 d . .
C9 C 0.14235(16) 0.7771(4) 0.60489(14) 0.0299(6) Uani 1 1 d . .
C1 C 0.30378(15) 0.6899(4) 0.29666(15) 0.0310(6) Uani 1 1 d . .
O7 O -0.05623(13) 0.7075(4) 0.41109(13) 0.0507(6) Uani 1 1 d . .
C3 C 0.18267(15) 0.7121(4) 0.18682(14) 0.0265(5) Uani 1 1 d . .
C2 C 0.26339(15) 0.7075(4) 0.22086(15) 0.0299(6) Uani 1 1 d . .
H2A H 0.2912 0.7162 0.1928 0.036 Uiso 1 1 calc R U
N2 N -0.17562(15) 0.7082(4) 0.31539(16) 0.0439(6) Uani 1 1 d . .
O3 O 0.06931(12) 0.7801(3) 0.57243(11) 0.0413(5) Uani 1 1 d . .
C6 C 0.26122(15) 0.6890(4) 0.33784(14) 0.0313(6) Uani 1 1 d . .
H6A H 0.2869 0.6825 0.3884 0.038 Uiso 1 1 calc R U
N1 N 0.38436(13) 0.6767(4) 0.32824(13) 0.0409(6) Uani 1 1 d . .
H1A H 0.4101 0.7184 0.3055 0.049 Uiso 1 1 calc R U
C15 C 0.50610(16) 0.5299(4) 0.41145(15) 0.0365(6) Uani 1 1 d . .
C16 C 0.57219(16) 0.6349(5) 0.45382(15) 0.0396(7) Uani 1 1 d . .
C21 C 0.64814(17) 0.5653(5) 0.46639(17) 0.0457(8) Uani 1 1 d . .
C14 C 0.51286(18) 0.3638(5) 0.37972(17) 0.0409(7) Uani 1 1 d . .
C10 C -0.09915(18) 0.7035(5) 0.34486(19) 0.0446(7) Uani 1 1 d . .
H10A H -0.0753 0.6966 0.3134 0.053 Uiso 1 1 calc R U
O5 O 0.07750(17) 0.4317(4) 0.47018(16) 0.0584(7) Uani 1 1 d D .
HO5A H 0.047(2) 0.370(6) 0.4339(18) 0.088 Uiso 1 1 d D U
H05B H 0.083(3) 0.384(7) 0.513(3) 0.088 Uiso 1 1 d . U
O2 O 0.17322(13) 0.7479(3) 0.41546(12) 0.0433(6) Uani 1 1 d . .
O4 O 0.18272(13) 0.7640(4) 0.57096(12) 0.0533(7) Uani 1 1 d . .
O6 O 0.04760(18) 1.0313(4) 0.41657(19) 0.0685(9) Uani 1 1 d D .
HO6A H 0.011(2) 1.078(7) 0.424(3) 0.103 Uiso 1 1 d D U
H06B H 0.058(3) 1.083(8) 0.387(3) 0.103 Uiso 1 1 d . U
C7 C 0.42539(16) 0.5926(5) 0.39956(16) 0.0411(7) Uani 1 1 d . .
H7A H 0.3959 0.4882 0.4037 0.049 Uiso 1 1 calc R U
H7B H 0.4298 0.6805 0.4370 0.049 Uiso 1 1 calc R U
C22 C 0.65393(19) 0.3964(6) 0.4366(2) 0.0557(10) Uani 1 1 d . .
H22A H 0.7031 0.3508 0.4463 0.067 Uiso 1 1 calc R U
C23 C 0.5887(2) 0.2935(5) 0.3928(2) 0.0469(8) Uani 1 1 d . .
C19 C 0.7098(3) 0.8329(8) 0.5373(2) 0.0765(13) Uani 1 1 d . .
H19A H 0.7543 0.9014 0.5637 0.092 Uiso 1 1 calc R U
C17 C 0.5697(2) 0.8059(5) 0.4859(2) 0.0545(9) Uani 1 1 d . .
H17A H 0.5218 0.8542 0.4792 0.065 Uiso 1 1 calc R U
C24 C 0.5945(3) 0.1242(6) 0.3614(3) 0.0691(12) Uani 1 1 d . .
H24A H 0.6433 0.0763 0.3715 0.083 Uiso 1 1 calc R U
C11 C -0.2193(2) 0.6968(6) 0.2365(2) 0.0626(11) Uani 1 1 d . .
H11A H -0.2740 0.7021 0.2239 0.094 Uiso 1 1 calc R U
H11B H -0.2052 0.7977 0.2141 0.094 Uiso 1 1 calc R U
H11C H -0.2074 0.5833 0.2194 0.094 Uiso 1 1 calc R U
C12 C -0.2180(2) 0.7241(6) 0.3597(3) 0.0599(10) Uani 1 1 d . .
H12A H -0.2729 0.7253 0.3288 0.090 Uiso 1 1 calc R U
H12B H -0.2058 0.6216 0.3924 0.090 Uiso 1 1 calc R U
H12C H -0.2036 0.8360 0.3872 0.090 Uiso 1 1 calc R U
C18 C 0.6355(3) 0.9012(7) 0.5264(2) 0.0765(13) Uani 1 1 d . .
H18A H 0.6320 1.0125 0.5472 0.092 Uiso 1 1 calc R U
C20 C 0.7152(2) 0.6727(7) 0.5100(2) 0.0673(12) Uani 1 1 d . .
H20A H 0.7643 0.6274 0.5193 0.081 Uiso 1 1 calc R U
C25 C 0.5293(4) 0.0296(6) 0.3164(3) 0.0830(15) Uani 1 1 d . .
H25A H 0.5342 -0.0800 0.2952 0.100 Uiso 1 1 calc R U
C26 C 0.4553(3) 0.0977(6) 0.3021(3) 0.0755(12) Uani 1 1 d . .
H26A H 0.4113 0.0337 0.2710 0.091 Uiso 1 1 calc R U
C13 C 0.4471(2) 0.2560(5) 0.3332(2) 0.0526(9) Uani 1 1 d . .
H13A H 0.3973 0.2959 0.3242 0.063 Uiso 1 1 calc R U
O1W O 0.05779(17) 0.2515(4) 0.30948(16) 0.0579(7) Uani 1 1 d D .
H1WA H 0.059(3) 0.3674(15) 0.311(2) 0.087 Uiso 1 1 d D U
H1WB H 0.020(2) 0.222(5) 0.2699(17) 0.087 Uiso 1 1 d D U

loop_
_atom_site_aniso_label
_atom_site_aniso_U_11
_atom_site_aniso_U_22
_atom_site_aniso_U_33
_atom_site_aniso_U_23
_atom_site_aniso_U_13
_atom_site_aniso_U_12
Cd1 0.02413(11) 0.04956(14) 0.01881(11) -0.00057(8) 0.01104(8) 0.00054(8)
O1 0.0303(10) 0.0767(16) 0.0352(11) 0.0020(11) 0.0198(9) -0.0038(11)
C4 0.0198(11) 0.0445(15) 0.0210(12) -0.0007(10) 0.0090(10) -0.0015(10)
C8 0.0291(13) 0.0408(14) 0.0232(12) 0.0046(11) 0.0154(10) 0.0046(11)
C5 0.0252(12) 0.0417(14) 0.0184(11) -0.0007(10) 0.0114(10) 0.0007(10)
C9 0.0275(12) 0.0439(15) 0.0194(12) 0.0001(10) 0.0110(10) 0.0024(11)
C1 0.0247(12) 0.0414(14) 0.0270(13) 0.0029(11) 0.0112(10) 0.0025(11)
O7 0.0330(11) 0.0825(17) 0.0358(12) 0.0049(11) 0.0140(10) -0.0042(11)
C3 0.0260(12) 0.0367(14) 0.0183(11) 0.0013(10) 0.0109(10) 0.0009(10)
C2 0.0264(12) 0.0431(15) 0.0250(13) 0.0011(11) 0.0155(11) 0.0026(10)
N2 0.0313(13) 0.0497(15) 0.0472(16) 0.0069(12) 0.0135(12) -0.0007(11)
O3 0.0273(10) 0.0726(15) 0.0209(9) -0.0064(9) 0.0074(8) 0.0053(9)
C6 0.0274(13) 0.0466(15) 0.0187(12) 0.0019(11) 0.0089(10) 0.0024(11)
N1 0.0243(11) 0.0672(17) 0.0320(13) 0.0140(12) 0.0128(10) 0.0044(11)
C15 0.0307(13) 0.0508(17) 0.0275(13) 0.0098(12) 0.0120(11) 0.0079(12)
C16 0.0311(14) 0.0516(18) 0.0332(15) 0.0146(13) 0.0110(12) 0.0060(12)
C21 0.0309(15) 0.067(2) 0.0383(16) 0.0170(15) 0.0141(13) 0.0067(14)
C14 0.0417(16) 0.0488(18) 0.0382(16) 0.0110(13) 0.0227(13) 0.0058(13)
C10 0.0319(15) 0.064(2) 0.0394(17) 0.0026(15) 0.0172(13) -0.0014(14)
O5 0.0771(19) 0.0523(15) 0.0553(16) -0.0042(12) 0.0373(15) -0.0118(13)
O2 0.0358(11) 0.0780(17) 0.0224(10) -0.0053(9) 0.0183(9) -0.0012(10)
O4 0.0313(11) 0.113(2) 0.0188(10) -0.0045(11) 0.0136(9) 0.0023(11)
O6 0.0742(19) 0.0641(18) 0.097(2) 0.0281(16) 0.0647(18) 0.0296(15)
C7 0.0292(14) 0.061(2) 0.0322(15) 0.0096(14) 0.0127(12) 0.0108(13)
C22 0.0368(17) 0.082(3) 0.057(2) 0.026(2) 0.0291(16) 0.0240(17)
C23 0.0489(19) 0.061(2) 0.0452(18) 0.0144(15) 0.0336(16) 0.0149(15)
C19 0.055(3) 0.093(3) 0.060(3) 0.005(3) 0.004(2) -0.026(2)
C17 0.0469(19) 0.058(2) 0.050(2) -0.0005(17) 0.0117(16) 0.0050(16)
C24 0.099(3) 0.060(2) 0.084(3) 0.021(2) 0.073(3) 0.020(2)
C11 0.044(2) 0.073(2) 0.049(2) 0.0085(19) -0.0005(17) -0.0040(18)
C12 0.0389(18) 0.078(3) 0.068(3) 0.012(2) 0.0269(18) 0.0090(17)
C18 0.082(3) 0.070(3) 0.062(3) -0.006(2) 0.017(2) -0.015(2)
C20 0.0306(17) 0.102(3) 0.058(2) 0.020(2) 0.0082(16) -0.004(2)
C25 0.141(5) 0.049(2) 0.089(3) -0.001(2) 0.078(4) 0.000(3)
C26 0.101(4) 0.057(3) 0.076(3) -0.005(2) 0.045(3) -0.017(2)
C13 0.054(2) 0.052(2) 0.055(2) 0.0018(16) 0.0253(18) -0.0070(15)
O1W 0.0482(15) 0.0778(19) 0.0442(15) -0.0007(12) 0.0164(12) -0.0157(13)

loop_
_atom_type_symbol
_atom_type_description
_atom_type_scat_dispersion_real
_atom_type_scat_dispersion_imag
_atom_type_scat_source
C C 0.0033 0.0016 'International Tables Vol C Tables 4.2.6.8 and 6.1.1.4'
H H 0.0000 0.0000 'International Tables Vol C Tables 4.2.6.8 and 6.1.1.4'
N N 0.0061 0.0033 'International Tables Vol C Tables 4.2.6.8 and 6.1.1.4'
O O 0.0106 0.0060 'International Tables Vol C Tables 4.2.6.8 and 6.1.1.4'
Cd Cd -0.8075 1.2024 'International Tables Vol C Tables 4.2.6.8 and 6.1.1.4'

loop_
_geom_angle_atom_site_label_1
_geom_angle_atom_site_label_2
_geom_angle_atom_site_label_3
_geom_angle
_geom_angle_site_symmetry_1
_geom_angle_site_symmetry_3
O6 Cd1 O2 89.48(9) . .
O6 Cd1 O5 162.93(12) . .
O2 Cd1 O5 97.25(9) . .
O6 Cd1 O4 106.39(12) . .
O2 Cd1 O4 85.05(8) . .
O5 Cd1 O4 89.87(10) . .
O6 Cd1 O7 82.65(10) . .
O2 Cd1 O7 139.66(8) . .
O5 Cd1 O7 82.08(10) . .
O4 Cd1 O7 135.13(8) . .
O6 Cd1 O3 96.62(10) . .
O2 Cd1 O3 138.62(8) . .
O5 Cd1 O3 88.69(9) . .
O4 Cd1 O3 53.92(7) . .
O7 Cd1 O3 81.70(8) . .
O6 Cd1 O1 87.83(10) . .
O2 Cd1 O1 52.32(7) . .
O5 Cd1 O1 83.99(9) . .
O4 Cd1 O1 135.39(7) . .
O7 Cd1 O1 87.75(7) . .
O3 Cd1 O1 167.90(7) . .
O6 Cd1 C9 103.41(11) . .
O2 Cd1 C9 111.58(8) . .
O5 Cd1 C9 88.73(9) . .
O4 Cd1 C9 26.62(8) . .
O7 Cd1 C9 108.74(8) . .
O3 Cd1 C9 27.31(8) . .
O1 Cd1 C9 160.91(8) . .
C8 O1 Cd1 83.99(16) . .
C5 C4 C3 119.2(2) . .
O2 C8 O1 121.2(2) . .
O2 C8 C5 117.9(2) . .
O1 C8 C5 121.0(2) . .
C4 C5 C6 120.9(2) . .
C4 C5 C8 120.8(2) . .
C6 C5 C8 118.4(2) . .
O4 C9 O3 121.3(3) . .
O4 C9 C3 118.4(2) . 4_576
O3 C9 C3 120.3(2) . 4_576
O4 C9 Cd1 57.10(15) . .
O3 C9 Cd1 64.26(15) . .
C3 C9 Cd1 175.04(19) 4_576 .
N1 C1 C6 122.2(2) . .
N1 C1 C2 119.4(2) . .
C6 C1 C2 118.3(2) . .
C10 O7 Cd1 121.8(2) . .
C2 C3 C4 120.0(2) . .
C2 C3 C9 118.9(2) . 4_575
C4 C3 C9 121.2(2) . 4_575
C3 C2 C1 121.2(2) . .
C10 N2 C12 121.4(3) . .
C10 N2 C11 119.8(3) . .
C12 N2 C11 118.7(3) . .
C9 O3 Cd1 88.43(17) . .
C1 C6 C5 120.3(2) . .
C1 N1 C7 120.3(2) . .
C14 C15 C16 121.1(3) . .
C14 C15 C7 118.2(3) . .
C16 C15 C7 120.8(3) . .
C15 C16 C17 124.2(3) . .
C15 C16 C21 118.7(3) . .
C17 C16 C21 117.0(3) . .
C22 C21 C20 122.3(3) . .
C22 C21 C16 119.4(3) . .
C20 C21 C16 118.4(4) . .
C15 C14 C13 123.3(3) . .
C15 C14 C23 120.1(3) . .
C13 C14 C23 116.6(3) . .
O7 C10 N2 125.4(3) . .
C8 O2 Cd1 102.45(18) . .
C9 O4 Cd1 96.28(18) . .
N1 C7 C15 111.1(2) . .
C21 C22 C23 122.4(3) . .
C22 C23 C24 122.5(3) . .
C22 C23 C14 118.2(3) . .
C24 C23 C14 119.4(4) . .
C20 C19 C18 119.8(4) . .
C18 C17 C16 121.6(4) . .
C25 C24 C23 121.2(4) . .
C17 C18 C19 120.8(5) . .
C19 C20 C21 122.3(4) . .
C24 C25 C26 120.1(4) . .
C13 C26 C25 120.8(5) . .
C26 C13 C14 122.0(4) . .

loop_
_geom_bond_atom_site_label_1
_geom_bond_atom_site_label_2
_geom_bond_distance
_geom_bond_site_symmetry_2
Cd1 O6 2.245(3) .
Cd1 O2 2.252(2) .
Cd1 O5 2.284(3) .
Cd1 O4 2.314(2) .
Cd1 O7 2.368(2) .
Cd1 O3 2.469(2) .
Cd1 O1 2.634(2) .
Cd1 C9 2.740(3) .
O1 C8 1.259(3) .
C4 C5 1.388(4) .
C4 C3 1.391(4) .
C8 O2 1.245(3) .
C8 C5 1.503(4) .
C5 C6 1.396(4) .
C9 O4 1.235(4) .
C9 O3 1.257(3) .
C9 C3 1.507(4) 4_576
C1 N1 1.389(3) .
C1 C6 1.391(4) .
C1 C2 1.401(4) .
O7 C10 1.239(4) .
C3 C2 1.388(4) .
C3 C9 1.507(4) 4_575
N2 C10 1.315(4) .
N2 C12 1.447(5) .
N2 C11 1.458(5) .
N1 C7 1.454(4) .
C15 C14 1.403(4) .
C15 C16 1.407(4) .
C15 C7 1.519(4) .
C16 C17 1.417(5) .
C16 C21 1.447(4) .
C21 C22 1.396(5) .
C21 C20 1.434(5) .
C14 C13 1.436(5) .
C14 C23 1.444(4) .
C22 C23 1.396(6) .
C23 C24 1.414(6) .
C19 C20 1.316(7) .
C19 C18 1.422(7) .
C17 C18 1.357(6) .
C24 C25 1.371(7) .
C25 C26 1.400(7) .
C26 C13 1.355(6) .
